data_7008077
loop_
_publ_author_name
'Li, Jian-Rong'
'Bu, Xian-He'
'Jiao, Jiao'
'Du, Wen-Ping'
'Xu, Xiu-Hua'
'Zhang, Ruo-Hua'

_publ_section_title
;
 Novel dithioether-silver(I) coordination architectures: structural
 diversities by varying the spacers and terminal groups of ligands.
;
_journal_issue 3
_journal_name_full 'Dalton transactions (Cambridge, England : 2003)'
_journal_page_first 464
_journal_page_last 474
_journal_paper_doi 10.1039/b416576b
_journal_year 2005
_chemical_formula_sum 'C7 H16 Ag Cl O4 S2'
_chemical_formula_weight 371.64
_chemical_name_systematic
;
?
;
_space_group_IT_number 19
_symmetry_cell_setting orthorhombic
_symmetry_space_group_name_Hall 'P 2ac 2ab'
_symmetry_space_group_name_H-M 'P 21 21 21'
_atom_sites_solution_hydrogens geom
_atom_sites_solution_primary direct
_atom_sites_solution_secondary difmap
_audit_creation_method SHELXL-97
_cell_angle_alpha 90.00
_cell_angle_beta 90.00
_cell_angle_gamma 90.00
_cell_formula_units_Z 4
_cell_length_a 7.506(2)
_cell_length_b 11.300(4)
_cell_length_c 15.348(5)
_cell_measurement_reflns_used 782
_cell_measurement_temperature 293(2)
_cell_measurement_theta_max 21.17
_cell_measurement_theta_min 2.65
_cell_volume 1301.8(7)
_computing_cell_refinement 'Bruker SMART'
_computing_data_collection 'Bruker SMART'
_computing_data_reduction 'Bruker SAINT'
_computing_molecular_graphics 'Bruker SHELXTL'
_computing_publication_material 'Bruker SHELXTL'
_computing_structure_refinement 'SHELXL-97 (Sheldrick, 1997)'
_computing_structure_solution 'SHELXS-97 (Sheldrick, 1990)'
_diffrn_ambient_temperature 293(2)
_diffrn_measured_fraction_theta_full 0.973
_diffrn_measured_fraction_theta_max 0.973
_diffrn_measurement_device_type 'CCD area detector'
_diffrn_measurement_method 'phi and omega scans'
_diffrn_radiation_monochromator graphite
_diffrn_radiation_source 'fine-focus sealed tube'
_diffrn_radiation_type MoK\a
_diffrn_radiation_wavelength 0.71073
_diffrn_reflns_av_R_equivalents 0.0436
_diffrn_reflns_av_sigmaI/netI 0.0655
_diffrn_reflns_limit_h_max 8
_diffrn_reflns_limit_h_min -7
_diffrn_reflns_limit_k_max 14
_diffrn_reflns_limit_k_min -6
_diffrn_reflns_limit_l_max 18
_diffrn_reflns_limit_l_min -19
_diffrn_reflns_number 6077
_diffrn_reflns_theta_full 26.47
_diffrn_reflns_theta_max 26.47
_diffrn_reflns_theta_min 2.65
_diffrn_standards_decay_% 0
_diffrn_standards_interval_count 0
_diffrn_standards_interval_time 0
_diffrn_standards_number 0
_exptl_absorpt_coefficient_mu 2.066
_exptl_absorpt_correction_T_max 1.000000
_exptl_absorpt_correction_T_min 0.775922
_exptl_absorpt_correction_type multi-scan
_exptl_absorpt_process_details SADABS
_exptl_crystal_colour Colorless
_exptl_crystal_density_diffrn 1.896
_exptl_crystal_density_method 'not measured'
_exptl_crystal_description Block
_exptl_crystal_F_000 744
_exptl_crystal_size_max 0.26
_exptl_crystal_size_mid 0.22
_exptl_crystal_size_min 0.20
_refine_diff_density_max 0.945
_refine_diff_density_min -0.417
_refine_diff_density_rms 0.102
_refine_ls_abs_structure_details 'Flack H D (1983), Acta Cryst. A39, 876-881'
_refine_ls_abs_structure_Flack 0.04(8)
_refine_ls_extinction_method none
_refine_ls_goodness_of_fit_ref 1.013
_refine_ls_hydrogen_treatment constr
_refine_ls_matrix_type full
_refine_ls_number_parameters 166
_refine_ls_number_reflns 2592
_refine_ls_number_restraints 97
_refine_ls_restrained_S_all 1.136
_refine_ls_R_factor_all 0.0835
_refine_ls_R_factor_gt 0.0495
_refine_ls_shift/su_max 0.000
_refine_ls_shift/su_mean 0.000
_refine_ls_structure_factor_coef Fsqd
_refine_ls_weighting_details 'calc w=1/[\s^2^(Fo^2^)+(0.0552P)^2^+0.5685P] where P=(Fo^2^+2Fc^2^)/3'
_refine_ls_weighting_scheme calc
_refine_ls_wR_factor_gt 0.1009
_refine_ls_wR_factor_ref 0.1135
_reflns_number_gt 1817
_reflns_number_total 2592
_reflns_threshold_expression I>2sigma(I)
_cod_data_source_file b416576b.txt
_cod_data_source_block 021129e
_cod_depositor_comments
;
The following automatic conversions were performed:
'_symmetry_cell_setting' value 'Orthorhombic' changed to 'orthorhombic'
according to '/home/saulius/struct/CIF-dictionaries/cif_core.dic'
dictionary named 'cif_core.dic' version 2.4.1 from
2010-06-29.

'_exptl_absorpt_correction_type' value 'MULTI-SCAN' changed
to 'multi-scan' according to
'/home/saulius/struct/CIF-dictionaries/cif_core.dic' dictionary named
'cif_core.dic' version 2.4.1 from 2010-06-29.

Automatic conversion script
Id: cif_fix_enum 1527 2010-12-29 10:47:43Z saulius 
;
_cod_original_sg_symbol_H-M 'P 2(1)2(1)2(1)'
_cod_database_code 7008077

loop_
_symmetry_equiv_pos_as_xyz
'x, y, z'
'-x+1/2, -y, z+1/2'
'-x, y+1/2, -z+1/2'
'x+1/2, -y+1/2, -z'

loop_
_atom_site_label
_atom_site_type_symbol
_atom_site_fract_x
_atom_site_fract_y
_atom_site_fract_z
_atom_site_U_iso_or_equiv
_atom_site_adp_type
_atom_site_occupancy
_atom_site_symmetry_multiplicity
_atom_site_calc_flag
_atom_site_refinement_flags
_atom_site_disorder_assembly
_atom_site_disorder_group
Ag1 Ag 0.82085(9) 0.76521(7) 0.07579(4) 0.0559(3) Uani 1 1 d . . .
S1 S 0.5194(3) 0.66796(19) 0.05102(13) 0.0426(5) Uani 1 1 d . . .
S2 S -0.0180(4) 0.7784(3) 0.21834(14) 0.0605(7) Uani 1 1 d . . .
C1 C 0.6588(19) 0.4562(10) 0.1126(9) 0.097(4) Uani 1 1 d . A .
H1A H 0.6157 0.4832 0.1680 0.146 Uiso 1 1 calc R . .
H1B H 0.7815 0.4784 0.1059 0.146 Uiso 1 1 calc R . .
H1C H 0.6485 0.3716 0.1095 0.146 Uiso 1 1 calc R . .
C2 C 0.5477(15) 0.5127(9) 0.0392(7) 0.067(3) Uani 1 1 d . . .
H2A H 0.4313 0.4755 0.0378 0.080 Uiso 1 1 calc R A .
H2B H 0.6054 0.4970 -0.0162 0.080 Uiso 1 1 calc R . .
C3 C 0.3919(12) 0.6824(9) 0.1520(5) 0.047(2) Uani 1 1 d . . .
H3A H 0.4649 0.6562 0.2004 0.057 Uiso 1 1 calc R A .
H3B H 0.3635 0.7652 0.1613 0.057 Uiso 1 1 calc R . .
C4 C 0.2230(14) 0.6124(9) 0.1509(7) 0.061(3) Uani 1 1 d . A .
H4A H 0.2516 0.5287 0.1517 0.073 Uiso 1 1 calc R . .
H4B H 0.1589 0.6289 0.0974 0.073 Uiso 1 1 calc R . .
C5 C 0.1028(13) 0.6412(12) 0.2287(6) 0.074(3) Uani 1 1 d . . .
H5A H 0.1755 0.6447 0.2809 0.089 Uiso 1 1 calc R A .
H5B H 0.0179 0.5773 0.2362 0.089 Uiso 1 1 calc R . .
C6 C -0.1834(12) 0.7595(10) 0.3015(5) 0.059(2) Uani 1 1 d . . .
H6A H -0.2755 0.8186 0.2928 0.070 Uiso 1 1 calc R A .
H6B H -0.2382 0.6824 0.2939 0.070 Uiso 1 1 calc R . .
C7 C -0.1178(14) 0.7688(12) 0.3933(6) 0.076(3) Uani 1 1 d . A .
H7A H -0.0758 0.8477 0.4040 0.114 Uiso 1 1 calc R . .
H7B H -0.0222 0.7136 0.4022 0.114 Uiso 1 1 calc R . .
H7C H -0.2134 0.7509 0.4328 0.114 Uiso 1 1 calc R . .
Cl1 Cl 0.5402(4) 1.0137(2) 0.10595(14) 0.0538(6) Uani 1 1 d D . .
O1 O 0.5492(13) 1.1366(5) 0.1032(6) 0.103(3) Uani 1 1 d DU A .
O2' O 0.365(3) 0.9893(14) 0.146(2) 0.129(13) Uani 0.52(3) 1 d PDU A 1
O3' O 0.670(3) 0.9549(13) 0.1551(16) 0.122(14) Uani 0.52(3) 1 d PDU A 1
O4' O 0.530(4) 0.9612(16) 0.0217(8) 0.129(12) Uani 0.52(3) 1 d PDU A 1
O2 O 0.516(5) 0.9736(15) 0.1921(7) 0.115(14) Uani 0.48(3) 1 d PD A 2
O3 O 0.7247(17) 0.9798(16) 0.082(2) 0.133(13) Uani 0.48(3) 1 d PD A 2
O4 O 0.429(3) 0.9575(16) 0.0463(14) 0.104(11) Uani 0.48(3) 1 d PD A 2

loop_
_atom_site_aniso_label
_atom_site_aniso_U_11
_atom_site_aniso_U_22
_atom_site_aniso_U_33
_atom_site_aniso_U_23
_atom_site_aniso_U_13
_atom_site_aniso_U_12
Ag1 0.0445(4) 0.0805(5) 0.0428(3) 0.0098(4) -0.0025(3) 0.0010(4)
S1 0.0362(13) 0.0548(13) 0.0369(11) 0.0040(9) 0.0006(9) -0.0001(11)
S2 0.0579(15) 0.0799(18) 0.0436(11) 0.0081(12) -0.0032(11) -0.0147(15)
C1 0.116(11) 0.062(7) 0.115(10) 0.023(7) -0.003(9) 0.028(8)
C2 0.067(7) 0.069(7) 0.065(6) -0.004(6) 0.016(6) 0.005(6)
C3 0.057(6) 0.054(5) 0.031(4) -0.003(4) -0.001(4) -0.007(5)
C4 0.055(7) 0.062(7) 0.067(6) 0.000(5) 0.001(5) 0.013(5)
C5 0.050(6) 0.130(10) 0.042(5) 0.018(6) 0.007(5) 0.024(7)
C6 0.050(5) 0.074(6) 0.053(5) -0.003(5) 0.011(4) -0.004(7)
C7 0.073(7) 0.109(9) 0.047(5) -0.005(6) 0.007(5) -0.009(7)
Cl1 0.0656(17) 0.0485(14) 0.0475(13) -0.0040(10) -0.0022(12) 0.0104(12)
O1 0.141(8) 0.051(4) 0.116(7) 0.008(4) 0.003(7) 0.002(5)
O2' 0.15(2) 0.080(13) 0.16(3) 0.013(14) 0.06(2) -0.007(15)
O3' 0.17(3) 0.079(12) 0.12(2) -0.023(14) -0.07(2) 0.044(17)
O4' 0.22(3) 0.110(17) 0.057(10) -0.045(11) 0.022(17) 0.013(19)
O2 0.21(4) 0.087(15) 0.045(10) 0.014(9) 0.017(15) -0.03(2)
O3 0.095(16) 0.137(19) 0.17(3) -0.06(2) 0.064(19) 0.010(13)
O4 0.11(2) 0.132(19) 0.067(15) 0.006(13) -0.053(15) -0.032(14)

loop_
_atom_type_symbol
_atom_type_description
_atom_type_scat_dispersion_real
_atom_type_scat_dispersion_imag
_atom_type_scat_source
C C 0.0033 0.0016 'International Tables Vol C Tables 4.2.6.8 and 6.1.1.4'
H H 0.0000 0.0000 'International Tables Vol C Tables 4.2.6.8 and 6.1.1.4'
O O 0.0106 0.0060 'International Tables Vol C Tables 4.2.6.8 and 6.1.1.4'
S S 0.1246 0.1234 'International Tables Vol C Tables 4.2.6.8 and 6.1.1.4'
Cl Cl 0.1484 0.1585 'International Tables Vol C Tables 4.2.6.8 and 6.1.1.4'
Ag Ag -0.8971 1.1015 'International Tables Vol C Tables 4.2.6.8 and 6.1.1.4'

loop_
_geom_angle_atom_site_label_1
_geom_angle_atom_site_label_2
_geom_angle_atom_site_label_3
_geom_angle
_geom_angle_site_symmetry_1
_geom_angle_site_symmetry_3
_geom_angle_publ_flag
S2 Ag1 O3 92.7(7) 1_655 . ?
S2 Ag1 S1 125.85(8) 1_655 . ?
O3 Ag1 S1 99.6(4) . . ?
S2 Ag1 S1 111.40(8) 1_655 4_565 ?
O3 Ag1 S1 85.0(6) . 4_565 ?
S1 Ag1 S1 122.04(5) . 4_565 ?
C2 S1 C3 103.7(5) . . ?
C2 S1 Ag1 109.6(4) . . ?
C3 S1 Ag1 107.5(3) . . ?
C2 S1 Ag1 106.4(4) . 4_465 ?
C3 S1 Ag1 108.2(3) . 4_465 ?
Ag1 S1 Ag1 120.20(8) . 4_465 ?
C6 S2 C5 100.6(5) . . ?
C6 S2 Ag1 106.3(3) . 1_455 ?
C5 S2 Ag1 105.6(4) . 1_455 ?
C2 C1 H1A 109.5 . . ?
C2 C1 H1B 109.5 . . ?
H1A C1 H1B 109.5 . . ?
C2 C1 H1C 109.5 . . ?
H1A C1 H1C 109.5 . . ?
H1B C1 H1C 109.5 . . ?
C1 C2 S1 113.5(8) . . ?
C1 C2 H2A 108.9 . . ?
S1 C2 H2A 108.9 . . ?
C1 C2 H2B 108.9 . . ?
S1 C2 H2B 108.9 . . ?
H2A C2 H2B 107.7 . . ?
C4 C3 S1 112.8(6) . . ?
C4 C3 H3A 109.0 . . ?
S1 C3 H3A 109.0 . . ?
C4 C3 H3B 109.0 . . ?
S1 C3 H3B 109.0 . . ?
H3A C3 H3B 107.8 . . ?
C3 C4 C5 112.3(9) . . ?
C3 C4 H4A 109.2 . . ?
C5 C4 H4A 109.2 . . ?
C3 C4 H4B 109.2 . . ?
C5 C4 H4B 109.2 . . ?
H4A C4 H4B 107.9 . . ?
C4 C5 S2 114.2(7) . . ?
C4 C5 H5A 108.7 . . ?
S2 C5 H5A 108.7 . . ?
C4 C5 H5B 108.7 . . ?
S2 C5 H5B 108.7 . . ?
H5A C5 H5B 107.6 . . ?
C7 C6 S2 115.7(7) . . ?
C7 C6 H6A 108.3 . . ?
S2 C6 H6A 108.3 . . ?
C7 C6 H6B 108.3 . . ?
S2 C6 H6B 108.3 . . ?
H6A C6 H6B 107.4 . . ?
C6 C7 H7A 109.5 . . ?
C6 C7 H7B 109.5 . . ?
H7A C7 H7B 109.5 . . ?
C6 C7 H7C 109.5 . . ?
H7A C7 H7C 109.5 . . ?
H7B C7 H7C 109.5 . . ?
O1 Cl1 O4 117.7(9) . . ?
O1 Cl1 O3' 117.2(8) . . ?
O4 Cl1 O3' 123.7(11) . . ?
O1 Cl1 O2 110.8(7) . . ?
O4 Cl1 O2 113.1(9) . . ?
O3' Cl1 O2 55.4(10) . . ?
O1 Cl1 O4' 113.0(9) . . ?
O4 Cl1 O4' 35.0(11) . . ?
O3' Cl1 O4' 109.2(9) . . ?
O2 Cl1 O4' 135.3(11) . . ?
O1 Cl1 O2' 104.1(7) . . ?
O4 Cl1 O2' 69.6(11) . . ?
O3' Cl1 O2' 108.0(9) . . ?
O2 Cl1 O2' 55.7(10) . . ?
O4' Cl1 O2' 104.3(9) . . ?
O1 Cl1 O3 101.8(8) . . ?
O4 Cl1 O3 106.3(9) . . ?
O3' Cl1 O3 50.2(10) . . ?
O2 Cl1 O3 105.6(10) . . ?
O4' Cl1 O3 73.8(11) . . ?
O2' Cl1 O3 152.3(10) . . ?
Cl1 O3 Ag1 121.6(10) . . ?

loop_
_geom_bond_atom_site_label_1
_geom_bond_atom_site_label_2
_geom_bond_distance
_geom_bond_site_symmetry_2
_geom_bond_publ_flag
Ag1 S2 2.504(2) 1_655 ?
Ag1 O3 2.53(2) . ?
Ag1 S1 2.544(2) . ?
Ag1 S1 2.565(2) 4_565 ?
S1 C2 1.78(1) . ?
S1 C3 1.829(9) . ?
S1 Ag1 2.565(2) 4_465 ?
S2 C6 1.793(8) . ?
S2 C5 1.80(1) . ?
S2 Ag1 2.504(2) 1_455 ?
C1 C2 1.54(2) . ?
C1 H1A 0.9600 . ?
C1 H1B 0.9600 . ?
C1 H1C 0.9600 . ?
C2 H2A 0.9700 . ?
C2 H2B 0.9700 . ?
C3 C4 1.495(13) . ?
C3 H3A 0.9700 . ?
C3 H3B 0.9700 . ?
C4 C5 1.531(13) . ?
C4 H4A 0.9700 . ?
C4 H4B 0.9700 . ?
C5 H5A 0.9700 . ?
C5 H5B 0.9700 . ?
C6 C7 1.497(12) . ?
C6 H6A 0.9700 . ?
C6 H6B 0.9700 . ?
C7 H7A 0.9600 . ?
C7 H7B 0.9600 . ?
C7 H7C 0.9600 . ?
Cl1 O1 1.390(6) . ?
Cl1 O4 1.393(9) . ?
Cl1 O3' 1.401(9) . ?
Cl1 O2 1.410(8) . ?
Cl1 O4' 1.426(9) . ?
Cl1 O2' 1.474(9) . ?
Cl1 O3 1.482(9) . ?

loop_
_geom_torsion_atom_site_label_1
_geom_torsion_atom_site_label_2
_geom_torsion_atom_site_label_3
_geom_torsion_atom_site_label_4
_geom_torsion
_geom_torsion_site_symmetry_1
_geom_torsion_site_symmetry_2
_geom_torsion_site_symmetry_3
_geom_torsion_site_symmetry_4
_geom_torsion_publ_flag
S2 Ag1 S1 C2 -82.0(4) 1_655 . . . ?
O3 Ag1 S1 C2 177.6(8) . . . . ?
S1 Ag1 S1 C2 87.5(4) 4_565 . . . ?
S2 Ag1 S1 C3 30.1(4) 1_655 . . . ?
O3 Ag1 S1 C3 -70.3(8) . . . . ?
S1 Ag1 S1 C3 -160.3(3) 4_565 . . . ?
S2 Ag1 S1 Ag1 154.34(11) 1_655 . . 4_465 ?
O3 Ag1 S1 Ag1 53.9(8) . . . 4_465 ?
S1 Ag1 S1 Ag1 -36.14(10) 4_565 . . 4_465 ?
C3 S1 C2 C1 -63.7(9) . . . . ?
Ag1 S1 C2 C1 50.8(8) . . . . ?
Ag1 S1 C2 C1 -177.8(7) 4_465 . . . ?
C2 S1 C3 C4 -54.9(8) . . . . ?
Ag1 S1 C3 C4 -171.0(6) . . . . ?
Ag1 S1 C3 C4 57.8(7) 4_465 . . . ?
S1 C3 C4 C5 -170.4(7) . . . . ?
C3 C4 C5 S2 77.5(10) . . . . ?
C6 S2 C5 C4 164.1(8) . . . . ?
Ag1 S2 C5 C4 53.7(9) 1_455 . . . ?
C5 S2 C6 C7 72.4(9) . . . . ?
Ag1 S2 C6 C7 -177.8(8) 1_455 . . . ?
O1 Cl1 O3 Ag1 178.6(15) . . . . ?
O4 Cl1 O3 Ag1 -57.6(19) . . . . ?
O3' Cl1 O3 Ag1 63.0(17) . . . . ?
O2 Cl1 O3 Ag1 62.8(18) . . . . ?
O4' Cl1 O3 Ag1 -70.6(15) . . . . ?
O2' Cl1 O3 Ag1 19(3) . . . . ?
S2 Ag1 O3 Cl1 -103(2) 1_655 . . . ?
S1 Ag1 O3 Cl1 24(2) . . . . ?
S1 Ag1 O3 Cl1 145(2) 4_565 . . . ?
